data_2231271
loop_
_publ_author_name
'Corr\^ea, Charlane C.'
'Gra\'udo, Jos\'e Eug\^enio J. C.'
'de Oliveira, Luiz Fernando C.'
'de Almeida, Mauro V.'
'Diniz, Renata'

_publ_section_title
;
 Ethyl 2-[(carbamoylamino)imino]propanoate hemihydrate
;
_journal_coeditor_code QM2011
_journal_issue 8
_journal_name_full 'Acta Crystallographica Section E'
_journal_page_first o1882
_journal_paper_doi 10.1107/S160053681102530X
_journal_volume 67
_journal_year 2011
_chemical_formula_iupac 'C6 H11 N3 O3, 0.5H2 O'
_chemical_formula_moiety 'C6 H11 N3 O3, 0.5(H2 O)'
_chemical_formula_sum 'C6 H12 N3 O3.5'
_chemical_formula_weight 182.19
_chemical_name_systematic
;
Ethyl 2-[(carbamoylamino)imino]propanoate hydrate
;
_space_group_IT_number 14
_symmetry_cell_setting monoclinic
_symmetry_space_group_name_Hall '-P 2yn'
_symmetry_space_group_name_H-M 'P 1 21/n 1'
_atom_sites_solution_hydrogens geom
_atom_sites_solution_primary direct
_atom_sites_solution_secondary difmap
_cell_angle_alpha 90.00
_cell_angle_beta 103.14(3)
_cell_angle_gamma 90.00
_cell_formula_units_Z 8
_cell_length_a 11.173(2)
_cell_length_b 14.756(3)
_cell_length_c 11.565(2)
_cell_measurement_reflns_used 33
_cell_measurement_temperature 293(2)
_cell_measurement_theta_max 18.24
_cell_measurement_theta_min 4.53
_cell_volume 1856.8(6)
_computing_cell_refinement 'SCALEPACK (Otwinowski & Minor, 1997)'
_computing_data_collection 'COLLECT (Hooft, 1999)'
_computing_data_reduction 'DENZO and SCALEPACK (Otwinowski & Minor 1997)'
_computing_molecular_graphics
;
ORTEP-3 for windows (Farrugia, 1997) and
Mercury (Macrae <i>et al.</i>, 2006)
;
_computing_publication_material 'PLATON (Spek, 2009)'
_computing_structure_refinement 'SHELXL97 (Sheldrick, 2008)'
_computing_structure_solution 'SHELXS97 (Sheldrick, 2008)'
_diffrn_ambient_temperature 293(2)
_diffrn_detector_area_resol_mean 9
_diffrn_measured_fraction_theta_full 0.990
_diffrn_measured_fraction_theta_max 0.990
_diffrn_measurement_device '95mm CCD camera on \k-goniostat'
_diffrn_measurement_device_type 'Nonius KappaCCD'
_diffrn_measurement_method CCD
_diffrn_radiation_monochromator 'horizonally mounted graphite crystal'
_diffrn_radiation_source 'fine-focus sealed tube'
_diffrn_radiation_type MoK\a
_diffrn_radiation_wavelength 0.71073
_diffrn_reflns_av_R_equivalents 0.1090
_diffrn_reflns_av_sigmaI/netI 0.0866
_diffrn_reflns_limit_h_max 14
_diffrn_reflns_limit_h_min -13
_diffrn_reflns_limit_k_max 19
_diffrn_reflns_limit_k_min -18
_diffrn_reflns_limit_l_max 14
_diffrn_reflns_limit_l_min -15
_diffrn_reflns_number 18093
_diffrn_reflns_reduction_process SHELXL
_diffrn_reflns_theta_full 27.50
_diffrn_reflns_theta_max 27.50
_diffrn_reflns_theta_min 5.23
_diffrn_standards_decay_% 0
_diffrn_standards_interval_count 0
_diffrn_standards_interval_time 0
_diffrn_standards_number 0
_exptl_absorpt_coefficient_mu 0.107
_exptl_absorpt_correction_type none
_exptl_absorpt_process_details none
_exptl_crystal_colour colourless
_exptl_crystal_density_diffrn 1.303
_exptl_crystal_density_method none
_exptl_crystal_description prism
_exptl_crystal_F_000 776
_exptl_crystal_size_max 0.21
_exptl_crystal_size_mid 0.10
_exptl_crystal_size_min 0.09
_refine_diff_density_max 0.203
_refine_diff_density_min -0.182
_refine_ls_abs_structure_details no
_refine_ls_extinction_coef 0.0059(11)
_refine_ls_extinction_expression Fc^*^=kFc[1+0.001xFc^2^\l^3^/sin(2\q)]^-1/4^
_refine_ls_extinction_method 'SHELXL97 (Sheldrick, 2008)'
_refine_ls_goodness_of_fit_ref 1.000
_refine_ls_hydrogen_treatment mixed
_refine_ls_matrix_type full
_refine_ls_number_parameters 255
_refine_ls_number_reflns 4228
_refine_ls_number_restraints 0
_refine_ls_restrained_S_all 1.000
_refine_ls_R_factor_all 0.1744
_refine_ls_R_factor_gt 0.0590
_refine_ls_shift/su_max 0.000
_refine_ls_shift/su_mean 0.000
_refine_ls_structure_factor_coef Fsqd
_refine_ls_weighting_details 'calc w=1/[\s^2^(Fo^2^)+(0.0450P)^2^+0.5582P] where P=(Fo^2^+2Fc^2^)/3'
_refine_ls_weighting_scheme calc
_refine_ls_wR_factor_gt 0.1035
_refine_ls_wR_factor_ref 0.1373
_reflns_number_gt 1816
_reflns_number_total 4228
_reflns_threshold_expression I>2sigma(I)
_cod_data_source_file qm2011.cif
_cod_data_source_block I
_cod_original_sg_symbol_H-M 'P 21/n'
_cod_database_code 2231271
_cod_database_fobs_code 2231271

loop_
_symmetry_equiv_pos_as_xyz
'x, y, z'
'-x+1/2, y+1/2, -z+1/2'
'-x, -y, -z'
'x-1/2, -y-1/2, z-1/2'

loop_
_atom_site_type_symbol
_atom_site_label
_atom_site_fract_x
_atom_site_fract_y
_atom_site_fract_z
_atom_site_U_iso_or_equiv
_atom_site_adp_type
_atom_site_calc_flag
_atom_site_refinement_flags
_atom_site_occupancy
_atom_site_symmetry_multiplicity
N N6 0.63805(17) 0.15088(15) 0.54625(17) 0.0361(5) Uani d . 1 1
O O4 0.88839(14) 0.22111(13) 0.43482(14) 0.0462(5) Uani d . 1 1
O O1 1.12914(15) 0.27042(14) 0.71551(14) 0.0482(5) Uani d . 1 1
N N5 0.70387(18) 0.17912(16) 0.4671(2) 0.0387(6) Uani d . 1 1
N N2 1.31214(18) 0.31483(16) 0.6804(2) 0.0394(6) Uani d . 1 1
N N3 1.37693(17) 0.34035(15) 0.59917(16) 0.0347(5) Uani d . 1 1
O O6 0.34452(15) 0.08529(13) 0.56959(15) 0.0493(5) Uani d . 1 1
O O3 1.66804(14) 0.40150(13) 0.56711(15) 0.0451(5) Uani d . 1 1
O O7 1.25278(16) 0.33845(15) 0.32243(15) 0.0577(6) Uani d . 1 1
H H7A 1.3224 0.3672 0.3643 0.087 Uiso d R 1 1
H H7B 1.1933 0.3754 0.2876 0.087 Uiso d R 1 1
C C8 0.5218(2) 0.13447(18) 0.5091(2) 0.0339(6) Uani d . 1 1
N N1 1.1427(2) 0.29295(18) 0.52453(19) 0.0458(7) Uani d . 1 1
C C1 1.1895(2) 0.29159(18) 0.6407(2) 0.0337(6) Uani d . 1 1
C C2 1.4919(2) 0.36056(17) 0.6338(2) 0.0333(6) Uani d . 1 1
C C7 0.8274(2) 0.19917(18) 0.5083(2) 0.0370(7) Uani d . 1 1
O O5 0.51752(17) 0.09562(17) 0.71042(17) 0.0733(7) Uani d . 1 1
O O2 1.49015(16) 0.39939(15) 0.42999(16) 0.0612(6) Uani d . 1 1
N N4 0.8733(2) 0.19408(19) 0.6242(2) 0.0503(7) Uani d . 1 1
C C9 0.4642(2) 0.10351(19) 0.6078(2) 0.0420(7) Uani d . 1 1
C C3 1.5468(2) 0.38847(19) 0.5318(2) 0.0397(7) Uani d . 1 1
C C10 0.2801(2) 0.0561(2) 0.6597(3) 0.0576(9) Uani d . 1 1
H H10A 0.2850 0.1026 0.7199 0.069 Uiso calc R 1 1
H H10B 0.3167 0.0010 0.6978 0.069 Uiso calc R 1 1
C C12 0.4459(2) 0.1434(2) 0.3850(2) 0.0542(8) Uani d . 1 1
H H12A 0.4931 0.1239 0.3298 0.081 Uiso calc R 1 1
H H12B 0.4223 0.2056 0.3696 0.081 Uiso calc R 1 1
H H12C 0.3736 0.1065 0.3759 0.081 Uiso calc R 1 1
C C11 0.1485(3) 0.0396(2) 0.5977(3) 0.0725(10) Uani d . 1 1
H H11A 0.1141 0.0941 0.5584 0.109 Uiso calc R 1 1
H H11B 0.1026 0.0221 0.6549 0.109 Uiso calc R 1 1
H H11C 0.1446 -0.0079 0.5403 0.109 Uiso calc R 1 1
C C5 1.8633(3) 0.4440(2) 0.5311(3) 0.0700(10) Uani d . 1 1
H H5A 1.8705 0.4941 0.5852 0.105 Uiso calc R 1 1
H H5B 1.9075 0.4575 0.4709 0.105 Uiso calc R 1 1
H H5C 1.8971 0.3906 0.5735 0.105 Uiso calc R 1 1
C C4 1.7302(2) 0.4283(2) 0.4739(3) 0.0533(8) Uani d . 1 1
H H4A 1.6936 0.4833 0.4354 0.064 Uiso calc R 1 1
H H4B 1.7223 0.3809 0.4145 0.064 Uiso calc R 1 1
C C6 1.5688(2) 0.3594(2) 0.7578(2) 0.0595(9) Uani d . 1 1
H H6A 1.6120 0.4159 0.7742 0.089 Uiso calc R 1 1
H H6B 1.6270 0.3106 0.7661 0.089 Uiso calc R 1 1
H H6C 1.5169 0.3509 0.8126 0.089 Uiso calc R 1 1
H H2N 1.344(2) 0.3065(15) 0.753(2) 0.026(7) Uiso d . 1 1
H H4N1 0.949(3) 0.2061(19) 0.653(2) 0.061(9) Uiso d . 1 1
H H1N1 1.066(3) 0.2794(19) 0.501(2) 0.055(9) Uiso d . 1 1
H H5N 0.672(2) 0.1881(19) 0.395(2) 0.056(9) Uiso d . 1 1
H H4N2 0.826(3) 0.1839(18) 0.678(2) 0.051(8) Uiso d . 1 1
H H1N2 1.190(3) 0.3057(18) 0.475(2) 0.048(8) Uiso d . 1 1

loop_
_atom_site_aniso_label
_atom_site_aniso_U_11
_atom_site_aniso_U_22
_atom_site_aniso_U_33
_atom_site_aniso_U_12
_atom_site_aniso_U_13
_atom_site_aniso_U_23
N6 0.0261(11) 0.0499(15) 0.0330(12) -0.0012(10) 0.0084(9) 0.0002(10)
O4 0.0291(9) 0.0795(15) 0.0315(10) -0.0106(10) 0.0100(8) -0.0059(10)
O1 0.0293(9) 0.0856(16) 0.0318(10) -0.0126(10) 0.0115(8) -0.0038(10)
N5 0.0262(11) 0.0616(17) 0.0279(12) -0.0037(11) 0.0054(10) -0.0026(12)
N2 0.0243(11) 0.0687(18) 0.0248(12) -0.0053(11) 0.0048(9) 0.0055(12)
N3 0.0262(11) 0.0472(15) 0.0316(12) -0.0042(10) 0.0082(9) 0.0021(10)
O6 0.0295(9) 0.0687(14) 0.0507(11) -0.0117(10) 0.0113(8) 0.0018(10)
O3 0.0249(9) 0.0636(14) 0.0499(11) -0.0033(9) 0.0150(8) 0.0059(10)
O7 0.0378(10) 0.0966(16) 0.0365(9) 0.0016(11) 0.0036(8) -0.0013(11)
C8 0.0269(13) 0.0424(17) 0.0326(14) 0.0004(12) 0.0071(11) 0.0002(12)
N1 0.0259(12) 0.081(2) 0.0305(13) -0.0111(13) 0.0063(11) -0.0008(12)
C1 0.0244(13) 0.0485(18) 0.0287(14) -0.0020(12) 0.0071(11) -0.0032(12)
C2 0.0227(12) 0.0410(17) 0.0366(14) 0.0009(12) 0.0073(10) 0.0007(12)
C7 0.0266(13) 0.0505(19) 0.0336(15) -0.0015(13) 0.0062(12) -0.0056(13)
O5 0.0409(11) 0.132(2) 0.0447(12) -0.0193(13) 0.0040(10) 0.0239(13)
O2 0.0401(11) 0.1044(18) 0.0385(11) -0.0128(12) 0.0076(9) 0.0136(11)
N4 0.0290(13) 0.093(2) 0.0281(13) -0.0114(13) 0.0049(11) -0.0015(13)
C9 0.0288(14) 0.052(2) 0.0444(17) -0.0046(13) 0.0061(12) 0.0043(14)
C3 0.0295(14) 0.0485(19) 0.0423(16) -0.0007(13) 0.0107(12) 0.0012(14)
C10 0.0437(17) 0.071(2) 0.065(2) -0.0103(16) 0.0258(15) 0.0107(17)
C12 0.0320(15) 0.084(2) 0.0445(17) -0.0064(15) 0.0040(13) 0.0101(16)
C11 0.0404(17) 0.077(3) 0.106(3) -0.0113(17) 0.0272(18) 0.005(2)
C5 0.0455(17) 0.081(3) 0.093(2) -0.0205(17) 0.0336(17) -0.013(2)
C4 0.0407(16) 0.061(2) 0.066(2) -0.0024(15) 0.0293(15) 0.0131(16)
C6 0.0288(14) 0.104(3) 0.0435(17) -0.0072(16) 0.0042(13) 0.0098(17)

loop_
_atom_type_symbol
_atom_type_description
_atom_type_scat_dispersion_real
_atom_type_scat_dispersion_imag
_atom_type_scat_source
C C 0.0033 0.0016 'International Tables Vol C Tables 4.2.6.8 and 6.1.1.4'
H H 0.0000 0.0000 'International Tables Vol C Tables 4.2.6.8 and 6.1.1.4'
N N 0.0061 0.0033 'International Tables Vol C Tables 4.2.6.8 and 6.1.1.4'
O O 0.0106 0.0060 'International Tables Vol C Tables 4.2.6.8 and 6.1.1.4'

loop_
_geom_angle_atom_site_label_1
_geom_angle_atom_site_label_2
_geom_angle_atom_site_label_3
_geom_angle
_geom_angle_publ_flag
C8 N6 N5 119.2(2) no
N6 N5 C7 118.8(2) no
N3 N2 C1 118.7(2) no
C2 N3 N2 119.8(2) no
C9 O6 C10 116.3(2) no
C3 O3 C4 115.6(2) no
N6 C8 C12 127.4(2) no
N6 C8 C9 112.1(2) no
C12 C8 C9 120.5(2) no
O1 C1 N1 123.6(2) no
O1 C1 N2 118.7(2) no
N1 C1 N2 117.7(2) no
N3 C2 C6 127.6(2) no
N3 C2 C3 112.0(2) no
C6 C2 C3 120.4(2) no
O4 C7 N4 124.0(2) no
O4 C7 N5 118.5(2) no
N4 C7 N5 117.5(2) no
O5 C9 O6 122.6(2) no
O5 C9 C8 125.1(2) no
O6 C9 C8 112.3(2) no
O2 C3 O3 123.1(2) no
O2 C3 C2 125.5(2) no
O3 C3 C2 111.4(2) no
O6 C10 C11 107.2(2) no
O3 C4 C5 107.8(2) no
H7A O7 H7B 114.00 no
C1 N1 H1N2 120.3(18) no
H1N1 N1 H1N2 123(2) no
C1 N1 H1N1 116.8(16) no
C1 N2 H2N 117.1(16) no
N3 N2 H2N 123.8(16) no
C7 N5 H5N 118.2(16) no
N6 N5 H5N 122.9(16) no
C7 N4 H4N1 120.3(16) no
C7 N4 H4N2 123.1(16) no
H5A C5 H5B 109.00 no
H5B C5 H5C 109.00 no
H5A C5 H5C 110.00 no
C4 C5 H5C 109.00 no
C4 C5 H5B 109.00 no
O3 C4 H4A 110.00 no
O3 C4 H4B 110.00 no
H4A C4 H4B 109.00 no
C5 C4 H4A 110.00 no
C5 C4 H4B 110.00 no
C2 C6 H6C 109.00 no
H6B C6 H6A 109.00 no
C2 C6 H6B 109.00 no
H6B C6 H6C 110.00 no
H6A C6 H6C 109.00 no
C2 C6 H6A 109.00 no
C10 C11 H11A 109.00 no
C10 C11 H11B 109.00 no
H11A C11 H11B 109.00 no
H11A C11 H11C 109.00 no
H11B C11 H11C 109.00 no
C10 C11 H11C 110.00 no
O6 C10 H10A 110.00 no
C11 C10 H10A 110.00 no
C11 C10 H10B 110.00 no
O6 C10 H10B 110.00 no
C8 C12 H12B 109.00 no
C8 C12 H12C 109.00 no
C8 C12 H12A 109.00 no
H12A C12 H12C 109.00 no
H12B C12 H12C 109.00 no
H12A C12 H12B 110.00 no

loop_
_geom_bond_atom_site_label_1
_geom_bond_atom_site_label_2
_geom_bond_distance
_geom_bond_publ_flag
N6 C8 1.295(3) no
N6 N5 1.363(3) no
O4 C7 1.246(3) no
O1 C1 1.252(3) no
N5 C7 1.386(3) no
N2 N3 1.363(3) no
N2 C1 1.386(3) no
N3 C2 1.291(3) no
O6 C9 1.337(3) no
O6 C10 1.460(3) no
O3 C3 1.337(3) no
O3 C4 1.463(3) no
C8 C12 1.498(3) no
C8 C9 1.503(3) no
N1 C1 1.326(3) no
C2 C6 1.495(3) no
C2 C3 1.505(3) no
C7 N4 1.324(3) no
O5 C9 1.207(3) no
O2 C3 1.215(3) no
C10 C11 1.502(4) no
C5 C4 1.502(4) no
O7 H7A 0.9100 no
O7 H7B 0.8700 no
N1 H1N1 0.86(3) no
N1 H1N2 0.88(3) no
N2 H2N 0.84(2) no
N5 H5N 0.84(2) no
N4 H4N1 0.85(3) no
N4 H4N2 0.92(3) no
C5 H5C 0.9600 no
C5 H5A 0.9600 no
C5 H5B 0.9600 no
C4 H4A 0.9700 no
C4 H4B 0.9700 no
C6 H6C 0.9600 no
C6 H6A 0.9600 no
C6 H6B 0.9600 no
C11 H11A 0.9600 no
C11 H11B 0.9600 no
C11 H11C 0.9600 no
C10 H10A 0.9700 no
C10 H10B 0.9700 no
C12 H12A 0.9600 no
C12 H12B 0.9600 no
C12 H12C 0.9600 no

loop_
_geom_contact_atom_site_label_1
_geom_contact_atom_site_label_2
_geom_contact_distance
_geom_contact_site_symmetry_2
_geom_contact_publ_flag
O1 N5 2.935(3) 4_666 no
O1 C12 3.388(3) 4_666 no
O1 N4 3.030(3) . no
O2 C3 3.201(4) 3_866 no
O2 O7 2.809(3) . no
O2 N3 2.704(3) . no
O4 N1 2.989(3) . no
O4 C6 3.397(3) 4_565 no
O4 N2 2.920(3) 4_565 no
O5 N6 2.692(3) . no
O5 O7 2.826(3) 4_566 no
O7 O5 2.826(3) 4_665 no
O7 N6 3.164(3) 4_665 no
O7 O2 2.809(3) . no
O7 N1 2.955(3) . no
O7 N3 3.186(3) . no
O7 N4 2.950(3) 4_665 no
N1 N3 2.656(3) . no
N4 N6 2.655(3) . no

loop_
_geom_hbond_atom_site_label_D
_geom_hbond_atom_site_label_H
_geom_hbond_atom_site_label_A
_geom_hbond_site_symmetry_A
_geom_hbond_distance_DH
_geom_hbond_distance_HA
_geom_hbond_distance_DA
_geom_hbond_angle_DHA
_geom_hbond_publ_flag
N4 H4N1 O1 . 0.85(3) 2.19(3) 3.030(3) 166(3) y
N1 H1N1 O4 . 0.86(3) 2.14(3) 2.989(3) 169(3) y
N2 H2N O4 4_666 0.84(2) 2.09(2) 2.920(3) 169(2) y
N4 H4N2 O7 4_566 0.92(3) 2.05(3) 2.950(3) 169(3) y
N1 H1N2 N3 . 0.88(3) 2.31(3) 2.656(3) 103.5(18) y
N1 H1N2 O7 . 0.88(3) 2.10(3) 2.955(3) 163(3) y
N5 H5N O1 4_565 0.84(2) 2.11(2) 2.935(3) 167(2) y
O7 H7A O2 . 0.92 1.92 2.809(3) 163 y
O7 H7B O5 4_665 0.88 2.01 2.826(3) 153 y
C6 H6C O4 4_666 0.96 2.47 3.397(3) 162 y
C6 H6C N2 . 0.96 2.50 2.879(3) 103 no
C12 H12C O6 . 0.96 2.36 2.770(3) 105 no

loop_
_geom_torsion_atom_site_label_1
_geom_torsion_atom_site_label_2
_geom_torsion_atom_site_label_3
_geom_torsion_atom_site_label_4
_geom_torsion
_geom_torsion_publ_flag
C4 O3 C3 O2 -1.3(4) no
C4 O3 C3 C2 179.6(2) no
C3 O3 C4 C5 177.3(2) no
C10 O6 C9 C8 -179.0(2) no
C9 O6 C10 C11 180.0(3) no
C10 O6 C9 O5 0.8(4) no
C1 N2 N3 C2 -178.6(2) no
N3 N2 C1 O1 -178.2(2) no
N3 N2 C1 N1 2.0(4) no
N2 N3 C2 C6 0.4(4) no
N2 N3 C2 C3 -179.1(2) no
C7 N5 N6 C8 178.1(2) no
N6 N5 C7 O4 176.9(2) no
N6 N5 C7 N4 -3.4(4) no
N5 N6 C8 C9 179.6(2) no
N5 N6 C8 C12 -0.5(4) no
N3 C2 C3 O2 6.4(4) no
C6 C2 C3 O2 -173.1(3) no
C6 C2 C3 O3 6.0(3) no
N3 C2 C3 O3 -174.5(2) no
N6 C8 C9 O5 1.0(4) no
N6 C8 C9 O6 -179.1(2) no
C12 C8 C9 O5 -178.9(3) no
C12 C8 C9 O6 1.0(4) no

loop_
_cod_related_entry_id
_cod_related_entry_database
_cod_related_entry_code
1 ChemSpider 30656874
